data_7156419
loop_
_publ_author_name
'Pan, Dalong'
'Chu, Jinpeng'
'Gao, Xianrui'
'Wang, Cuiping'
'Meng, Qingtao'
'Chi, Haijun'
'Dong, Yan'
'Duan, Chunying'
'Zhang, Zhiqiang'

_publ_section_title
;
 Regioselective N-1 and C-2 diacylation of 3-substituted indoles with
 arylglyoxal hydrates for the synthesis of indolyl diketones.
;
_journal_issue 38
_journal_name_full 'Organic &amp; biomolecular chemistry'
_journal_page_first 6998
_journal_page_last 7003
_journal_paper_doi 10.1039/c8ob01776j
_journal_volume 16
_journal_year 2018
_chemical_formula_sum 'C17 H12 N2 O4'
_chemical_formula_weight 308.29
_space_group_crystal_system monoclinic
_space_group_IT_number 14
_space_group_name_Hall '-P 2yn'
_space_group_name_H-M_alt 'P 1 21/n 1'
_symmetry_space_group_name_Hall '-P 2yn'
_symmetry_space_group_name_H-M 'P 1 21/n 1'
_atom_sites_solution_hydrogens geom
_audit_creation_method SHELXL-2016/6
_audit_update_record
;
2018-08-12 deposited with the CCDC.
2018-09-06 downloaded from the CCDC.
;
_cell_angle_alpha 90
_cell_angle_beta 96.424(9)
_cell_angle_gamma 90
_cell_formula_units_Z 8
_cell_length_a 14.457(8)
_cell_length_b 7.977(4)
_cell_length_c 25.613(14)
_cell_measurement_reflns_used 7169
_cell_measurement_temperature 293(2)
_cell_measurement_theta_max 27.5165
_cell_measurement_theta_min 2.5533
_cell_volume 2935(3)
_computing_structure_refinement 'SHELXL-2016/6 (Sheldrick, 2016)'
_diffrn_ambient_temperature 293(2)
_diffrn_measured_fraction_theta_full 0.998
_diffrn_measured_fraction_theta_max 0.998
_diffrn_measurement_device_type
;
Saturn724+ (2x2 bin mode)
;
_diffrn_measurement_method CCD_Profile_fitting
_diffrn_radiation_type MoK\a
_diffrn_radiation_wavelength 0.71073
_diffrn_reflns_av_R_equivalents 0.0514
_diffrn_reflns_av_unetI/netI 0.0470
_diffrn_reflns_Laue_measured_fraction_full 0.998
_diffrn_reflns_Laue_measured_fraction_max 0.998
_diffrn_reflns_limit_h_max 15
_diffrn_reflns_limit_h_min -18
_diffrn_reflns_limit_k_max 10
_diffrn_reflns_limit_k_min -10
_diffrn_reflns_limit_l_max 33
_diffrn_reflns_limit_l_min -33
_diffrn_reflns_number 27086
_diffrn_reflns_point_group_measured_fraction_full 0.998
_diffrn_reflns_point_group_measured_fraction_max 0.998
_diffrn_reflns_theta_full 25.242
_diffrn_reflns_theta_max 27.476
_diffrn_reflns_theta_min 2.648
_exptl_absorpt_coefficient_mu 0.101
_exptl_absorpt_correction_T_max 0.970
_exptl_absorpt_correction_T_min 0.960
_exptl_absorpt_correction_type multi-scan
_exptl_crystal_colour Colourless
_exptl_crystal_density_diffrn 1.395
_exptl_crystal_description Bloc
_exptl_crystal_F_000 1280
_exptl_crystal_size_max 0.40
_exptl_crystal_size_mid 0.34
_exptl_crystal_size_min 0.30
_refine_diff_density_max 0.486
_refine_diff_density_min -0.582
_refine_diff_density_rms 0.223
_refine_ls_extinction_coef 0.018(3)
_refine_ls_extinction_expression Fc^*^=kFc[1+0.001xFc^2^\l^3^/sin(2\q)]^-1/4^
_refine_ls_extinction_method 'SHELXL-2016/6 (Sheldrick 2016)'
_refine_ls_goodness_of_fit_ref 1.148
_refine_ls_hydrogen_treatment constr
_refine_ls_matrix_type full
_refine_ls_number_parameters 416
_refine_ls_number_reflns 6713
_refine_ls_number_restraints 0
_refine_ls_restrained_S_all 1.148
_refine_ls_R_factor_all 0.1545
_refine_ls_R_factor_gt 0.0875
_refine_ls_shift/su_max 0.002
_refine_ls_shift/su_mean 0.001
_refine_ls_structure_factor_coef Fsqd
_refine_ls_weighting_details 'w=1/[\s^2^(Fo^2^)+(0.1249P)^2^] where P=(Fo^2^+2Fc^2^)/3'
_refine_ls_weighting_scheme calc
_refine_ls_wR_factor_gt 0.2152
_refine_ls_wR_factor_ref 0.2721
_reflns_Friedel_coverage 0.000
_reflns_number_gt 3732
_reflns_number_total 6713
_reflns_threshold_expression 'I > 2\s(I)'
_cod_data_source_file c8ob01776j2.cif
_cod_data_source_block 3e
_cod_depositor_comments
;
The following automatic conversions were performed:

'_exptl_absorpt_correction_type' value 'Multi-scan' changed to
'multi-scan' according to
/home/data/users/saulius/crontab/automatic-downloads/rss-feeds/RSC/lib/dictionaries/cif_core.dic
dictionary named 'cif_core.dic' version 2.4.2 from 2011-04-26.

Automatic conversion script
Id: cif_fix_values 4973 2017-02-22 13:04:09Z antanas 

 Adding full bibliography for 7156419--7156420.cif.
;
_cod_database_code 7156419
_shelx_shelxl_version_number 2016/6
_shelx_space_group_comment
;
The symmetry employed for this shelxl refinement is uniquely defined
by the following loop, which should always be used as a source of
symmetry information in preference to the above space-group names.
They are only intended as comments.
;

loop_
_space_group_symop_operation_xyz
'x, y, z'
'-x+1/2, y+1/2, -z+1/2'
'-x, -y, -z'
'x-1/2, -y-1/2, z-1/2'

loop_
_atom_site_label
_atom_site_type_symbol
_atom_site_fract_x
_atom_site_fract_y
_atom_site_fract_z
_atom_site_U_iso_or_equiv
_atom_site_adp_type
_atom_site_occupancy
_atom_site_site_symmetry_order
_atom_site_calc_flag
_atom_site_refinement_flags_posn
_atom_site_refinement_flags_adp
O1 O 0.32587(17) 0.2885(3) 0.24216(9) 0.0791(7) Uani 1 1 d . .
O2 O 0.10938(19) 0.2801(4) 0.26608(10) 0.1037(9) Uani 1 1 d . .
O3 O -0.0203(3) 0.6582(4) 0.02725(13) 0.1216(11) Uani 1 1 d . .
O4 O 0.1251(3) 0.7059(4) 0.01824(11) 0.1159(11) Uani 1 1 d . .
O5 O 0.83972(18) 0.7052(3) 0.21637(9) 0.0885(8) Uani 1 1 d . .
O6 O 0.68294(18) 0.7415(3) 0.29626(9) 0.0821(7) Uani 1 1 d . .
O7 O 1.0633(3) 0.2801(5) 0.43346(15) 0.1315(12) Uani 1 1 d . .
O8 O 0.9652(2) 0.3313(4) 0.48979(12) 0.1144(11) Uani 1 1 d . .
N1 N 0.28876(18) 0.4364(3) 0.31319(9) 0.0601(6) Uani 1 1 d . .
N2 N 0.0641(3) 0.6492(4) 0.04231(13) 0.0924(10) Uani 1 1 d . .
N3 N 0.69868(17) 0.5843(3) 0.19270(9) 0.0580(6) Uani 1 1 d . .
N4 N 0.9901(3) 0.3388(4) 0.44573(15) 0.0959(10) Uani 1 1 d . .
C1 C 0.3795(2) 0.4559(3) 0.34030(11) 0.0590(7) Uani 1 1 d . .
C2 C 0.4660(2) 0.4149(4) 0.32553(12) 0.0658(8) Uani 1 1 d . .
H2A H 0.472171 0.363768 0.293459 0.079 Uiso 1 1 calc R U
C3 C 0.5429(3) 0.4534(4) 0.36063(15) 0.0767(9) Uani 1 1 d . .
H3A H 0.602068 0.429511 0.351675 0.092 Uiso 1 1 calc R U
C4 C 0.5338(3) 0.5267(5) 0.40875(15) 0.0825(10) Uani 1 1 d . .
H4A H 0.586715 0.550031 0.431669 0.099 Uiso 1 1 calc R U
C5 C 0.4476(3) 0.5654(4) 0.42312(13) 0.0752(9) Uani 1 1 d . .
H5A H 0.441995 0.614461 0.455550 0.090 Uiso 1 1 calc R U
C6 C 0.3688(2) 0.5302(4) 0.38844(11) 0.0603(8) Uani 1 1 d . .
C7 C 0.2705(2) 0.5589(4) 0.39101(12) 0.0676(9) Uani 1 1 d . .
C8 C 0.2296(3) 0.6331(5) 0.43691(15) 0.1003(13) Uani 1 1 d . .
H8A H 0.278704 0.662314 0.463753 0.150 Uiso 1 1 calc R U
H8B H 0.194766 0.731733 0.425860 0.150 Uiso 1 1 calc R U
H8C H 0.189115 0.552740 0.450572 0.150 Uiso 1 1 calc R U
C9 C 0.2251(2) 0.5028(4) 0.34608(13) 0.0691(9) Uani 1 1 d . .
H9A H 0.160876 0.506772 0.337594 0.083 Uiso 1 1 calc R U
C10 C 0.2677(2) 0.3581(4) 0.26607(12) 0.0671(8) Uani 1 1 d . .
C11 C 0.1662(3) 0.3524(4) 0.24210(13) 0.0728(9) Uani 1 1 d . .
C12 C 0.1429(2) 0.4237(4) 0.18899(12) 0.0643(8) Uani 1 1 d . .
C13 C 0.0512(3) 0.4105(4) 0.16549(15) 0.0788(10) Uani 1 1 d . .
H13A H 0.007112 0.353542 0.182541 0.095 Uiso 1 1 calc R U
C14 C 0.0261(3) 0.4822(4) 0.11690(15) 0.0835(11) Uani 1 1 d . .
H14A H -0.034569 0.473458 0.100738 0.100 Uiso 1 1 calc R U
C15 C 0.0922(3) 0.5662(4) 0.09301(13) 0.0744(10) Uani 1 1 d . .
C16 C 0.1837(3) 0.5795(4) 0.11460(13) 0.0730(9) Uani 1 1 d . .
H16A H 0.227471 0.634723 0.096905 0.088 Uiso 1 1 calc R U
C17 C 0.2082(2) 0.5082(4) 0.16334(13) 0.0707(9) Uani 1 1 d . .
H17A H 0.269213 0.516983 0.179058 0.085 Uiso 1 1 calc R U
C21 C 0.7041(2) 0.5659(3) 0.13825(11) 0.0564(7) Uani 1 1 d . .
C22 C 0.7748(2) 0.6056(4) 0.10805(12) 0.0665(8) Uani 1 1 d . .
H22A H 0.829927 0.655288 0.122677 0.080 Uiso 1 1 calc R U
C23 C 0.7594(3) 0.5677(5) 0.05487(14) 0.0819(10) Uani 1 1 d . .
H23A H 0.805370 0.591753 0.033354 0.098 Uiso 1 1 calc R U
C24 C 0.6773(3) 0.4951(5) 0.03327(14) 0.0863(11) Uani 1 1 d . .
H24A H 0.669058 0.471575 -0.002513 0.104 Uiso 1 1 calc R U
C25 C 0.6076(2) 0.4569(4) 0.06340(13) 0.0711(9) Uani 1 1 d . .
H25A H 0.552430 0.408367 0.048396 0.085 Uiso 1 1 calc R U
C26 C 0.6209(2) 0.4920(3) 0.11641(12) 0.0594(7) Uani 1 1 d . .
C27 C 0.5631(2) 0.4651(4) 0.15894(13) 0.0665(8) Uani 1 1 d . .
C28 C 0.4690(3) 0.3868(5) 0.15218(16) 0.0962(12) Uani 1 1 d . .
H28A H 0.452266 0.360033 0.115804 0.144 Uiso 1 1 calc R U
H28B H 0.469705 0.286111 0.172767 0.144 Uiso 1 1 calc R U
H28C H 0.424306 0.463677 0.163620 0.144 Uiso 1 1 calc R U
C29 C 0.6117(2) 0.5203(4) 0.20284(13) 0.0639(8) Uani 1 1 d . .
H29A H 0.590852 0.516988 0.235888 0.077 Uiso 1 1 calc R U
C31 C 0.7671(2) 0.6493(4) 0.22803(12) 0.0642(8) Uani 1 1 d . .
C32 C 0.7484(2) 0.6582(4) 0.28523(12) 0.0648(8) Uani 1 1 d . .
C33 C 0.8141(2) 0.5757(4) 0.32571(12) 0.0634(8) Uani 1 1 d . .
C34 C 0.7980(2) 0.5928(4) 0.37874(12) 0.0695(9) Uani 1 1 d . .
H34A H 0.748076 0.656326 0.387562 0.083 Uiso 1 1 calc R U
C35 C 0.8564(3) 0.5148(4) 0.41731(13) 0.0768(10) Uani 1 1 d . .
H35A H 0.846355 0.524914 0.452409 0.092 Uiso 1 1 calc R U
C36 C 0.9291(3) 0.4230(4) 0.40361(13) 0.0727(9) Uani 1 1 d . .
C37 C 0.9470(2) 0.4042(4) 0.35228(15) 0.0760(9) Uani 1 1 d . .
H37A H 0.997323 0.340710 0.344107 0.091 Uiso 1 1 calc R U
C38 C 0.8888(2) 0.4814(4) 0.31326(13) 0.0690(8) Uani 1 1 d . .
H38A H 0.899818 0.470022 0.278352 0.083 Uiso 1 1 calc R U

loop_
_atom_site_aniso_label
_atom_site_aniso_U_11
_atom_site_aniso_U_22
_atom_site_aniso_U_33
_atom_site_aniso_U_23
_atom_site_aniso_U_13
_atom_site_aniso_U_12
O1 0.0812(16) 0.0950(16) 0.0608(13) -0.0143(12) 0.0063(12) 0.0104(13)
O2 0.0906(19) 0.139(2) 0.0803(18) 0.0076(16) 0.0049(15) -0.0333(17)
O3 0.132(3) 0.106(2) 0.114(2) 0.0012(18) -0.048(2) 0.0238(19)
O4 0.151(3) 0.122(2) 0.0736(19) 0.0088(17) 0.0044(19) 0.032(2)
O5 0.0920(18) 0.1122(19) 0.0587(14) 0.0085(13) -0.0032(12) -0.0394(15)
O6 0.0979(18) 0.0832(16) 0.0625(14) -0.0014(12) -0.0025(12) 0.0098(14)
O7 0.101(2) 0.140(3) 0.144(3) 0.029(2) -0.029(2) 0.000(2)
O8 0.165(3) 0.099(2) 0.0705(18) 0.0207(16) -0.0258(19) -0.0104(19)
N1 0.0685(16) 0.0664(14) 0.0448(13) 0.0004(11) 0.0031(11) 0.0013(12)
N2 0.123(3) 0.078(2) 0.071(2) -0.0166(17) -0.012(2) 0.027(2)
N3 0.0671(16) 0.0565(13) 0.0490(13) 0.0010(11) 0.0009(11) 0.0010(12)
N4 0.106(3) 0.080(2) 0.093(3) 0.0087(19) -0.026(2) -0.024(2)
C1 0.072(2) 0.0549(15) 0.0493(16) 0.0035(13) 0.0026(14) -0.0010(14)
C2 0.075(2) 0.0653(18) 0.0586(18) 0.0035(15) 0.0120(16) 0.0042(16)
C3 0.070(2) 0.080(2) 0.078(2) 0.0060(19) -0.0008(18) -0.0018(17)
C4 0.081(3) 0.086(2) 0.076(2) 0.0087(19) -0.0117(19) -0.005(2)
C5 0.099(3) 0.0686(19) 0.0561(19) -0.0009(15) -0.0005(18) -0.0055(19)
C6 0.076(2) 0.0550(15) 0.0488(16) 0.0025(13) 0.0041(15) -0.0026(14)
C7 0.085(2) 0.0674(18) 0.0524(18) 0.0001(15) 0.0170(16) -0.0009(16)
C8 0.120(3) 0.109(3) 0.076(3) -0.018(2) 0.029(2) 0.010(3)
C9 0.074(2) 0.073(2) 0.0622(19) 0.0014(16) 0.0166(16) 0.0042(16)
C10 0.072(2) 0.0736(19) 0.0547(18) -0.0034(16) 0.0014(16) -0.0001(17)
C11 0.076(2) 0.086(2) 0.0554(18) -0.0086(17) 0.0026(16) -0.0036(18)
C12 0.064(2) 0.0687(18) 0.0587(18) -0.0150(15) -0.0022(15) 0.0049(15)
C13 0.075(2) 0.074(2) 0.085(2) -0.0113(19) -0.0047(19) -0.0050(17)
C14 0.087(3) 0.075(2) 0.082(3) -0.012(2) -0.021(2) 0.0086(19)
C15 0.096(3) 0.0601(18) 0.063(2) -0.0156(16) -0.0117(19) 0.0224(18)
C16 0.084(2) 0.077(2) 0.0570(19) -0.0093(16) 0.0041(17) 0.0084(18)
C17 0.066(2) 0.079(2) 0.066(2) -0.0105(17) -0.0011(16) 0.0036(16)
C21 0.0690(19) 0.0509(14) 0.0475(15) 0.0024(12) -0.0018(13) 0.0083(13)
C22 0.069(2) 0.0708(19) 0.0595(19) 0.0017(15) 0.0055(15) 0.0000(15)
C23 0.085(3) 0.098(3) 0.064(2) -0.0031(19) 0.0114(19) -0.001(2)
C24 0.103(3) 0.098(3) 0.056(2) -0.0049(18) 0.002(2) 0.007(2)
C25 0.081(2) 0.0699(19) 0.0578(19) -0.0035(15) -0.0108(17) 0.0033(17)
C26 0.0677(19) 0.0539(15) 0.0546(17) -0.0013(13) -0.0020(14) 0.0042(14)
C27 0.073(2) 0.0628(17) 0.0624(19) 0.0014(15) 0.0005(16) -0.0032(15)
C28 0.078(3) 0.115(3) 0.094(3) -0.005(2) 0.000(2) -0.021(2)
C29 0.0665(19) 0.0654(18) 0.0597(18) 0.0042(15) 0.0070(15) -0.0033(15)
C31 0.077(2) 0.0628(17) 0.0511(17) 0.0028(14) -0.0016(15) -0.0077(16)
C32 0.079(2) 0.0568(16) 0.0560(18) -0.0027(14) -0.0060(16) -0.0103(16)
C33 0.077(2) 0.0581(16) 0.0523(17) 0.0017(14) -0.0048(15) -0.0163(15)
C34 0.082(2) 0.0711(19) 0.0533(18) -0.0010(15) -0.0003(16) -0.0126(17)
C35 0.100(3) 0.077(2) 0.0506(18) 0.0030(16) -0.0054(18) -0.017(2)
C36 0.086(2) 0.0646(18) 0.062(2) 0.0064(16) -0.0181(17) -0.0207(18)
C37 0.070(2) 0.0675(19) 0.087(3) 0.0006(18) -0.0057(18) -0.0120(16)
C38 0.077(2) 0.0699(19) 0.0580(18) -0.0033(15) 0.0004(16) -0.0120(17)

loop_
_atom_type_symbol
_atom_type_description
_atom_type_scat_dispersion_real
_atom_type_scat_dispersion_imag
_atom_type_scat_source
C C 0.0033 0.0016 'International Tables Vol C Tables 4.2.6.8 and 6.1.1.4'
H H 0.0000 0.0000 'International Tables Vol C Tables 4.2.6.8 and 6.1.1.4'
N N 0.0061 0.0033 'International Tables Vol C Tables 4.2.6.8 and 6.1.1.4'
O O 0.0106 0.0060 'International Tables Vol C Tables 4.2.6.8 and 6.1.1.4'

loop_
_geom_angle_atom_site_label_1
_geom_angle_atom_site_label_2
_geom_angle_atom_site_label_3
_geom_angle
C10 N1 C9 127.0(3)
C10 N1 C1 125.8(3)
C9 N1 C1 107.1(2)
O4 N2 O3 124.3(4)
O4 N2 C15 117.9(4)
O3 N2 C15 117.7(4)
C31 N3 C29 127.7(3)
C31 N3 C21 125.3(3)
C29 N3 C21 107.1(2)
O8 N4 O7 124.6(4)
O8 N4 C36 118.8(4)
O7 N4 C36 116.6(4)
C2 C1 C6 122.4(3)
C2 C1 N1 130.7(3)
C6 C1 N1 106.9(3)
C3 C2 C1 117.0(3)
C2 C3 C4 121.5(3)
C5 C4 C3 120.9(3)
C4 C5 C6 119.0(3)
C5 C6 C1 119.1(3)
C5 C6 C7 132.5(3)
C1 C6 C7 108.3(3)
C9 C7 C6 107.4(3)
C9 C7 C8 127.5(3)
C6 C7 C8 125.1(3)
C7 C9 N1 110.3(3)
O1 C10 N1 123.5(3)
O1 C10 C11 117.8(3)
N1 C10 C11 118.6(3)
O2 C11 C12 123.1(3)
O2 C11 C10 118.8(3)
C12 C11 C10 118.0(3)
C17 C12 C13 119.8(3)
C17 C12 C11 121.8(3)
C13 C12 C11 118.4(3)
C14 C13 C12 119.8(4)
C15 C14 C13 118.7(4)
C14 C15 C16 123.0(3)
C14 C15 N2 118.5(4)
C16 C15 N2 118.5(4)
C15 C16 C17 118.0(3)
C12 C17 C16 120.6(3)
C22 C21 C26 121.9(3)
C22 C21 N3 130.8(3)
C26 C21 N3 107.3(3)
C21 C22 C23 116.7(3)
C24 C23 C22 121.4(3)
C25 C24 C23 121.4(3)
C24 C25 C26 118.7(3)
C25 C26 C21 119.9(3)
C25 C26 C27 132.6(3)
C21 C26 C27 107.5(3)
C29 C27 C26 106.9(3)
C29 C27 C28 128.7(3)
C26 C27 C28 124.4(3)
C27 C29 N3 111.2(3)
O5 C31 N3 124.1(3)
O5 C31 C32 118.3(3)
N3 C31 C32 117.5(3)
O6 C32 C33 122.4(3)
O6 C32 C31 118.4(3)
C33 C32 C31 119.0(3)
C38 C33 C34 119.5(3)
C38 C33 C32 122.5(3)
C34 C33 C32 118.0(3)
C35 C34 C33 119.6(4)
C36 C35 C34 119.3(3)
C35 C36 C37 122.6(3)
C35 C36 N4 118.2(4)
C37 C36 N4 119.2(4)
C36 C37 C38 118.7(4)
C33 C38 C37 120.3(3)

loop_
_geom_bond_atom_site_label_1
_geom_bond_atom_site_label_2
_geom_bond_distance
O1 C10 1.226(4)
O2 C11 1.224(4)
O3 N2 1.241(5)
O4 N2 1.219(4)
O5 C31 1.208(4)
O6 C32 1.215(4)
O7 N4 1.230(5)
O8 N4 1.224(4)
N1 C10 1.363(4)
N1 C9 1.418(4)
N1 C1 1.423(4)
N2 C15 1.473(5)
N3 C31 1.366(4)
N3 C29 1.408(4)
N3 C21 1.413(3)
N4 C36 1.477(5)
C1 C2 1.386(4)
C1 C6 1.392(4)
C2 C3 1.383(5)
C3 C4 1.384(5)
C4 C5 1.372(5)
C5 C6 1.393(5)
C6 C7 1.448(5)
C7 C9 1.337(5)
C7 C8 1.496(4)
C10 C11 1.526(5)
C11 C12 1.478(5)
C12 C17 1.384(5)
C12 C13 1.398(5)
C13 C14 1.381(5)
C14 C15 1.367(5)
C15 C16 1.379(5)
C16 C17 1.382(5)
C21 C22 1.386(4)
C21 C26 1.399(4)
C22 C23 1.389(4)
C23 C24 1.380(5)
C24 C25 1.370(5)
C25 C26 1.378(4)
C26 C27 1.460(4)
C27 C29 1.332(4)
C27 C28 1.490(5)
C31 C32 1.521(4)
C32 C33 1.480(4)
C33 C38 1.382(5)
C33 C34 1.410(4)
C34 C35 1.375(5)
C35 C36 1.358(5)
C36 C37 1.376(5)
C37 C38 1.377(5)
